data_1525702
loop_
_publ_author_name
'Bouattour, S.'
'Kolsi, A.W.'
'Mhiri, T.'
'Jaud, J.'
'Romain, F.'

_publ_section_title
;
 Crystal structure and vibrational study of phase transition in the new
 material Cs0.86 (N H4)0.14 (H S O4)0.66 (H Se O4)0.34
;
_journal_name_full 'Journal of Physics and Chemistry of Solids'
_journal_page_first 1985
_journal_page_last 1990
_journal_volume 62
_journal_year 2001
_chemical_formula_sum 'Cs0.86 H1.56 N0.14 O4 S0.66 Se0.34'
_chemical_name_systematic 'Cs0.86 (N H4)0.14 (H S O4)0.66 (H Se O4)0.34'
_space_group_IT_number 14
_symmetry_space_group_name_Hall '-P 2yab'
_symmetry_space_group_name_H-M 'P 1 21/a 1'
_cell_angle_alpha 90
_cell_angle_beta 110.93
_cell_angle_gamma 90
_cell_formula_units_Z 4
_cell_length_a 7.699
_cell_length_b 8.183
_cell_length_c 7.799
_cell_volume 458.924
_citation_journal_id_ASTM JPCSAW
_cod_data_source_file Bouattour_JPCSAW_2001_1437.cif
_cod_data_source_block H1.56Cs0.86N0.14O4S0.66Se0.34
_cod_original_sg_symbol_Hall '-P 2ybc (z,y,-x)'
_cod_original_formula_sum 'H1.56 Cs0.86 N0.14 O4 S0.66 Se0.34'
_cod_database_code 1525702

loop_
_symmetry_equiv_pos_as_xyz
x,y,z
-x+1/2,y+1/2,-z
-x,-y,-z
x-1/2,-y-1/2,z

loop_
_atom_site_label
_atom_site_type_symbol
_atom_site_fract_x
_atom_site_fract_y
_atom_site_fract_z
_atom_site_occupancy
_atom_site_U_iso_or_equiv
O3 O-2 0.0868 -0.0669 0.8396 1 0.0
S1 S+6 0.2199 0.8762 0.7505 0.66 0.0
H1 H+1 0.4465 0.7665 0.8534 1 0.0
Cs1 Cs+1 0.2973 0.8717 0.2849 0.86 0.0
O2 O-2 0.1378 0.7515 0.6057 1 0.0
N1 N-3 0.2973 0.8717 0.2849 0.14 0.0
O1 O-2 0.3075 0.0091 0.6869 1 0.0
Se1 Se+6 0.2199 0.8762 0.7505 0.34 0.0
O4 O-2 0.3777 0.7864 0.9172 1 0.0
